data_7713583
loop_
_publ_author_name
'Tannoux, Thibault'
'Mazaud, Louis'
'Cheisson, Thibault'
'Casaretto, Nicolas'
'Auffrant, Audrey'

_publ_section_title
;
 FeII complexes supported by an Iminophosphorane ligand: Synthesis and
 Reactivity
;
_journal_name_full 'Dalton Transactions'
_journal_paper_doi 10.1039/D3DT00950E
_journal_year 2023
_chemical_formula_moiety 'C42 H36 Cl Fe N3 P2'
_chemical_formula_sum 'C42 H36 Cl Fe N3 P2'
_chemical_formula_weight 735.98
_space_group_crystal_system monoclinic
_space_group_IT_number 14
_space_group_name_Hall '-P 2ybc'
_space_group_name_H-M_alt 'P 1 21/c 1'
_atom_sites_solution_hydrogens mixed
_atom_sites_solution_primary dual
_audit_creation_date 2022-11-25
_audit_creation_method
;
Olex2 1.3
(compiled 2020.11.12 svn.r5f609507 for OlexSys, GUI svn.r6272)
;
_audit_update_record
;
2022-12-16 deposited with the CCDC.	2023-07-26 downloaded from the CCDC.
;
_cell_angle_alpha 90
_cell_angle_beta 98.2320(10)
_cell_angle_gamma 90
_cell_formula_units_Z 4
_cell_length_a 12.9480(10)
_cell_length_b 10.1740(10)
_cell_length_c 26.9910(10)
_cell_measurement_reflns_used 7848
_cell_measurement_temperature 150.0(1)
_cell_measurement_theta_max 27.878
_cell_measurement_theta_min 0.998
_cell_volume 3519.0(5)
_computing_cell_refinement 'DENZO (Otwinowski & Minor, 1997) & COLLECT'
_computing_data_collection 'COLLECT (Hooft, R.W.W., 1998)'
_computing_data_reduction 'DENZO & COLLECT'
_computing_molecular_graphics 'Olex2 1.3 (Dolomanov et al., 2009)'
_computing_publication_material 'Olex2 1.3 (Dolomanov et al., 2009)'
_computing_structure_refinement 'SHELXL 2018/3 (Sheldrick, 2015)'
_computing_structure_solution 'SIR97 (Altomare et al., 1999)'
_diffrn_ambient_temperature 150.15
_diffrn_measured_fraction_theta_full 0.988
_diffrn_measured_fraction_theta_max 0.988
_diffrn_measurement_device_type 'Kappa APEX II'
_diffrn_measurement_method 'phi and omega scans'
_diffrn_radiation_type MoK\a
_diffrn_radiation_wavelength 0.71069
_diffrn_reflns_av_R_equivalents 0.0576
_diffrn_reflns_av_unetI/netI 0.0532
_diffrn_reflns_Laue_measured_fraction_full 0.988
_diffrn_reflns_Laue_measured_fraction_max 0.988
_diffrn_reflns_limit_h_max 10
_diffrn_reflns_limit_h_min -15
_diffrn_reflns_limit_k_max 10
_diffrn_reflns_limit_k_min -12
_diffrn_reflns_limit_l_max 32
_diffrn_reflns_limit_l_min -29
_diffrn_reflns_number 20627
_diffrn_reflns_point_group_measured_fraction_full 0.988
_diffrn_reflns_point_group_measured_fraction_max 0.988
_diffrn_reflns_theta_full 25.025
_diffrn_reflns_theta_max 25.025
_diffrn_reflns_theta_min 2.732
_exptl_absorpt_coefficient_mu 0.631
_exptl_absorpt_correction_T_max 1.38265
_exptl_absorpt_correction_T_min 0.717487
_exptl_absorpt_correction_type multi-scan
_exptl_absorpt_process_details DENZO/SCALEPACK
_exptl_crystal_colour red
_exptl_crystal_colour_primary red
_exptl_crystal_density_diffrn 1.389
_exptl_crystal_description plate
_exptl_crystal_F_000 1528
_exptl_crystal_size_max 0.22
_exptl_crystal_size_mid 0.12
_exptl_crystal_size_min 0.04
_refine_diff_density_max 0.361
_refine_diff_density_min -0.325
_refine_diff_density_rms 0.067
_refine_ls_extinction_method none
_refine_ls_goodness_of_fit_ref 1.117
_refine_ls_hydrogen_treatment mixed
_refine_ls_matrix_type full
_refine_ls_number_parameters 445
_refine_ls_number_reflns 6153
_refine_ls_number_restraints 0
_refine_ls_restrained_S_all 1.117
_refine_ls_R_factor_all 0.0846
_refine_ls_R_factor_gt 0.0595
_refine_ls_shift/su_max 0.001
_refine_ls_shift/su_mean 0.000
_refine_ls_structure_factor_coef Fsqd
_refine_ls_weighting_details 'w=1/[\s^2^(Fo^2^)+(0.0235P)^2^+7.4531P] where P=(Fo^2^+2Fc^2^)/3'
_refine_ls_weighting_scheme calc
_refine_ls_wR_factor_gt 0.1123
_refine_ls_wR_factor_ref 0.1235
_reflns_Friedel_coverage 0.000
_reflns_number_gt 4700
_reflns_number_total 6153
_reflns_threshold_expression 'I > 2\s(I)'
_cod_data_source_file d3dt00950e2.cif
_cod_data_source_block '[LFeCl(pyr)]'
_cod_database_code 7713583
_shelx_shelxl_version_number 2018/3
_shelx_space_group_comment
;
The symmetry employed for this shelxl refinement is uniquely defined
by the following loop, which should always be used as a source of
symmetry information in preference to the above space-group names.
They are only intended as comments.
;
_shelx_estimated_absorpt_t_max 0.975
_shelx_estimated_absorpt_t_min 0.874
_olex2_refinement_description
;
1. Fixed Uiso
 At 1.2 times of:
  All C(H) groups, All C(H,H) groups
2.a Secondary CH2 refined with riding coordinates:
 C6(H6A,H6B)
2.b Aromatic/amide H refined with riding coordinates:
 C2(H2), C3(H3), C4(H4), C9(H9), C10(H10), C11(H11), C12(H12), C13(H13),
 C15(H15), C16(H16), C17(H17), C18(H18), C19(H19), C21(H21), C22(H22), C23(H23),
  C24(H24), C25(H25), C27(H27), C28(H28), C29(H29), C30(H30), C31(H31),
 C33(H33), C34(H34), C35(H35), C36(H36), C37(H37), C38(H38), C39(H39), C40(H40),
  C41(H41), C42(H42)
;
_olex2_submission_special_instructions 'No special instructions were received'

loop_
_space_group_symop_operation_xyz
'x, y, z'
'-x, y+1/2, -z+1/2'
'-x, -y, -z'
'x, -y-1/2, z-1/2'

loop_
_atom_site_label
_atom_site_type_symbol
_atom_site_fract_x
_atom_site_fract_y
_atom_site_fract_z
_atom_site_U_iso_or_equiv
_atom_site_adp_type
_atom_site_occupancy
_atom_site_site_symmetry_order
_atom_site_calc_flag
_atom_site_refinement_flags_posn
_atom_site_refinement_flags_adp
_atom_site_refinement_flags_occupancy
_atom_site_disorder_assembly
_atom_site_disorder_group
Fe1 Fe 0.34953(4) 0.74032(6) 0.11348(2) 0.03104(16) Uani 1 1 d . . . . .
Cl1 Cl 0.40077(8) 0.61333(13) 0.18390(4) 0.0472(3) Uani 1 1 d . . . . .
P1 P 0.59232(8) 0.66611(11) 0.09057(4) 0.0298(2) Uani 1 1 d . . . . .
P2 P 0.15699(8) 0.72758(11) 0.11659(4) 0.0310(2) Uani 1 1 d . . . . .
N1 N 0.4800(2) 0.7267(3) 0.07247(11) 0.0318(8) Uani 1 1 d . . . . .
N2 N 0.2845(2) 0.8115(3) 0.04121(11) 0.0292(7) Uani 1 1 d . . . . .
N3 N 0.3482(2) 0.9314(4) 0.14961(12) 0.0347(8) Uani 1 1 d . . . . .
C1 C 0.3529(3) 0.8357(4) 0.00909(14) 0.0302(9) Uani 1 1 d . . . . .
C2 C 0.3221(3) 0.8768(4) -0.03923(14) 0.0367(10) Uani 1 1 d . . . . .
H2 H 0.371843 0.890700 -0.061398 0.044 Uiso 1 1 calc R U . . .
C3 C 0.2156(3) 0.8978(4) -0.05496(15) 0.0373(10) Uani 1 1 d . . . . .
H3 H 0.192500 0.926648 -0.088172 0.045 Uiso 1 1 calc R U . . .
C4 C 0.1454(3) 0.8771(4) -0.02315(14) 0.0346(10) Uani 1 1 d . . . . .
H4 H 0.073521 0.893753 -0.033928 0.042 Uiso 1 1 calc R U . . .
C5 C 0.1787(3) 0.8304(4) 0.02671(14) 0.0316(9) Uani 1 1 d . . . . .
C6 C 0.4669(3) 0.8228(4) 0.03077(14) 0.0362(10) Uani 1 1 d . . . . .
H6A H 0.507390 0.793569 0.004309 0.043 Uiso 1 1 calc R U . . .
H6B H 0.494243 0.909465 0.043146 0.043 Uiso 1 1 calc R U . . .
C7 C 0.1088(3) 0.8046(4) 0.06001(15) 0.0352(10) Uani 1 1 d . . . . .
H7 H 0.044(3) 0.819(4) 0.0500(15) 0.042 Uiso 1 1 d . U . . .
C8 C 0.5774(3) 0.5011(4) 0.11228(14) 0.0309(9) Uani 1 1 d . . . . .
C9 C 0.6422(3) 0.4445(4) 0.15221(15) 0.0399(10) Uani 1 1 d . . . . .
H9 H 0.697634 0.494111 0.169990 0.048 Uiso 1 1 calc R U . . .
C10 C 0.6260(3) 0.3170(5) 0.16594(17) 0.0458(11) Uani 1 1 d . . . . .
H10 H 0.669588 0.279412 0.193646 0.055 Uiso 1 1 calc R U . . .
C11 C 0.5471(4) 0.2430(5) 0.13980(16) 0.0469(11) Uani 1 1 d . . . . .
H11 H 0.536348 0.154803 0.149383 0.056 Uiso 1 1 calc R U . . .
C12 C 0.4837(4) 0.2980(5) 0.09962(16) 0.0470(12) Uani 1 1 d . . . . .
H12 H 0.429657 0.247254 0.081259 0.056 Uiso 1 1 calc R U . . .
C13 C 0.4987(3) 0.4262(4) 0.08619(15) 0.0408(11) Uani 1 1 d . . . . .
H13 H 0.454531 0.463655 0.058668 0.049 Uiso 1 1 calc R U . . .
C14 C 0.6771(3) 0.6553(4) 0.04244(13) 0.0299(9) Uani 1 1 d . . . . .
C15 C 0.6991(3) 0.5373(4) 0.02055(14) 0.0343(9) Uani 1 1 d . . . . .
H15 H 0.667034 0.458477 0.029534 0.041 Uiso 1 1 calc R U . . .
C16 C 0.7681(3) 0.5337(5) -0.01460(14) 0.0389(10) Uani 1 1 d . . . . .
H16 H 0.783018 0.452622 -0.029531 0.047 Uiso 1 1 calc R U . . .
C17 C 0.8147(3) 0.6478(4) -0.02768(14) 0.0370(10) Uani 1 1 d . . . . .
H17 H 0.862127 0.645007 -0.051464 0.044 Uiso 1 1 calc R U . . .
C18 C 0.7930(3) 0.7661(4) -0.00643(14) 0.0368(10) Uani 1 1 d . . . . .
H18 H 0.824910 0.844665 -0.015764 0.044 Uiso 1 1 calc R U . . .
C19 C 0.7249(3) 0.7702(4) 0.02836(14) 0.0353(9) Uani 1 1 d . . . . .
H19 H 0.710166 0.851789 0.042957 0.042 Uiso 1 1 calc R U . . .
C20 C 0.6707(3) 0.7579(4) 0.13988(13) 0.0298(9) Uani 1 1 d . . . . .
C21 C 0.6244(3) 0.8576(4) 0.16357(14) 0.0346(10) Uani 1 1 d . . . . .
H21 H 0.552145 0.875551 0.154462 0.042 Uiso 1 1 calc R U . . .
C22 C 0.6831(3) 0.9318(4) 0.20073(15) 0.0393(10) Uani 1 1 d . . . . .
H22 H 0.650864 0.999773 0.217164 0.047 Uiso 1 1 calc R U . . .
C23 C 0.7877(3) 0.9067(4) 0.21365(15) 0.0399(10) Uani 1 1 d . . . . .
H23 H 0.828117 0.958181 0.238639 0.048 Uiso 1 1 calc R U . . .
C24 C 0.8343(3) 0.8058(4) 0.19012(15) 0.0398(10) Uani 1 1 d . . . . .
H24 H 0.906310 0.787144 0.199654 0.048 Uiso 1 1 calc R U . . .
C25 C 0.7768(3) 0.7329(4) 0.15315(14) 0.0358(10) Uani 1 1 d . . . . .
H25 H 0.809471 0.665472 0.136619 0.043 Uiso 1 1 calc R U . . .
C26 C 0.0873(3) 0.5717(4) 0.12063(14) 0.0315(9) Uani 1 1 d . . . . .
C27 C 0.1326(3) 0.4725(4) 0.15144(14) 0.0360(10) Uani 1 1 d . . . . .
H27 H 0.198942 0.487047 0.170738 0.043 Uiso 1 1 calc R U . . .
C28 C 0.0838(3) 0.3528(4) 0.15485(15) 0.0393(10) Uani 1 1 d . . . . .
H28 H 0.115500 0.286817 0.176870 0.047 Uiso 1 1 calc R U . . .
C29 C -0.0111(3) 0.3299(4) 0.12606(15) 0.0387(10) Uani 1 1 d . . . . .
H29 H -0.044746 0.247330 0.127772 0.046 Uiso 1 1 calc R U . . .
C30 C -0.0573(3) 0.4266(5) 0.09483(16) 0.0427(11) Uani 1 1 d . . . . .
H30 H -0.122716 0.410682 0.074941 0.051 Uiso 1 1 calc R U . . .
C31 C -0.0091(3) 0.5462(4) 0.09226(16) 0.0380(10) Uani 1 1 d . . . . .
H31 H -0.042103 0.612533 0.070802 0.046 Uiso 1 1 calc R U . . .
C32 C 0.1163(3) 0.8196(4) 0.16921(15) 0.0316(9) Uani 1 1 d . . . . .
C33 C 0.0734(3) 0.9441(4) 0.16343(17) 0.0419(11) Uani 1 1 d . . . . .
H33 H 0.059372 0.981934 0.130983 0.050 Uiso 1 1 calc R U . . .
C34 C 0.0504(4) 1.0148(5) 0.20484(18) 0.0489(12) Uani 1 1 d . . . . .
H34 H 0.020111 1.099756 0.200305 0.059 Uiso 1 1 calc R U . . .
C35 C 0.0713(3) 0.9625(5) 0.25194(17) 0.0444(11) Uani 1 1 d . . . . .
H35 H 0.055851 1.011073 0.280021 0.053 Uiso 1 1 calc R U . . .
C36 C 0.1147(3) 0.8395(5) 0.25838(16) 0.0417(11) Uani 1 1 d . . . . .
H36 H 0.128350 0.802530 0.290982 0.050 Uiso 1 1 calc R U . . .
C37 C 0.1386(3) 0.7690(5) 0.21762(14) 0.0372(10) Uani 1 1 d . . . . .
H37 H 0.170535 0.685088 0.222683 0.045 Uiso 1 1 calc R U . . .
C38 C 0.3061(3) 1.0358(4) 0.12451(15) 0.0389(10) Uani 1 1 d . . . . .
H38 H 0.282182 1.026044 0.089759 0.047 Uiso 1 1 calc R U . . .
C39 C 0.2953(4) 1.1574(5) 0.14604(16) 0.0466(11) Uani 1 1 d . . . . .
H39 H 0.264037 1.228619 0.126657 0.056 Uiso 1 1 calc R U . . .
C40 C 0.3310(4) 1.1727(5) 0.19634(18) 0.0529(13) Uani 1 1 d . . . . .
H40 H 0.326018 1.255333 0.212230 0.063 Uiso 1 1 calc R U . . .
C41 C 0.3735(4) 1.0676(5) 0.22269(17) 0.0516(13) Uani 1 1 d . . . . .
H41 H 0.398225 1.076115 0.257412 0.062 Uiso 1 1 calc R U . . .
C42 C 0.3807(3) 0.9478(5) 0.19908(15) 0.0423(11) Uani 1 1 d . . . . .
H42 H 0.409481 0.874778 0.218249 0.051 Uiso 1 1 calc R U . . .

loop_
_atom_site_aniso_label
_atom_site_aniso_U_11
_atom_site_aniso_U_22
_atom_site_aniso_U_33
_atom_site_aniso_U_23
_atom_site_aniso_U_13
_atom_site_aniso_U_12
Fe1 0.0258(3) 0.0394(3) 0.0274(3) 0.0045(3) 0.0021(2) 0.0020(3)
Cl1 0.0355(6) 0.0650(8) 0.0407(6) 0.0186(5) 0.0039(5) 0.0066(6)
P1 0.0254(5) 0.0353(6) 0.0283(5) -0.0016(4) 0.0025(4) 0.0000(5)
P2 0.0249(5) 0.0377(6) 0.0301(5) 0.0012(5) 0.0030(4) 0.0015(5)
N1 0.0239(17) 0.042(2) 0.0292(17) 0.0041(15) 0.0024(13) 0.0012(15)
N2 0.0272(17) 0.0331(19) 0.0270(16) 0.0007(14) 0.0025(14) 0.0009(15)
N3 0.0261(18) 0.047(2) 0.0310(18) -0.0015(16) 0.0031(14) -0.0005(16)
C1 0.033(2) 0.028(2) 0.030(2) 0.0014(17) 0.0056(17) 0.0019(18)
C2 0.040(2) 0.039(2) 0.032(2) 0.0047(19) 0.0081(19) -0.001(2)
C3 0.044(3) 0.038(2) 0.027(2) 0.0040(18) -0.0038(19) -0.003(2)
C4 0.029(2) 0.038(2) 0.035(2) 0.0017(18) -0.0049(18) -0.0024(19)
C5 0.034(2) 0.027(2) 0.032(2) -0.0021(17) -0.0021(18) -0.0015(18)
C6 0.035(2) 0.041(3) 0.033(2) 0.0085(19) 0.0045(18) 0.000(2)
C7 0.026(2) 0.043(3) 0.036(2) 0.0027(19) 0.0015(18) 0.003(2)
C8 0.027(2) 0.036(2) 0.030(2) -0.0016(17) 0.0050(17) 0.0011(18)
C9 0.030(2) 0.045(3) 0.042(2) 0.006(2) -0.0032(19) -0.001(2)
C10 0.035(2) 0.051(3) 0.048(3) 0.010(2) -0.004(2) 0.002(2)
C11 0.049(3) 0.037(3) 0.053(3) 0.009(2) 0.004(2) 0.001(2)
C12 0.045(3) 0.048(3) 0.045(3) 0.000(2) 0.000(2) -0.010(2)
C13 0.041(3) 0.045(3) 0.034(2) 0.005(2) -0.0034(19) -0.002(2)
C14 0.025(2) 0.038(2) 0.0250(19) -0.0026(17) -0.0019(16) -0.0003(18)
C15 0.036(2) 0.034(2) 0.032(2) -0.0030(18) 0.0001(18) -0.0018(19)
C16 0.039(2) 0.044(3) 0.033(2) -0.0069(19) 0.0060(19) 0.006(2)
C17 0.035(2) 0.048(3) 0.028(2) -0.0009(19) 0.0063(18) 0.004(2)
C18 0.036(2) 0.041(3) 0.033(2) 0.0070(19) 0.0013(18) -0.001(2)
C19 0.032(2) 0.035(2) 0.039(2) -0.0021(19) 0.0048(18) 0.0040(19)
C20 0.030(2) 0.031(2) 0.0278(19) 0.0025(17) 0.0031(16) 0.0001(18)
C21 0.025(2) 0.041(3) 0.037(2) -0.0012(19) 0.0022(17) 0.0027(19)
C22 0.042(3) 0.038(2) 0.039(2) -0.0045(19) 0.010(2) 0.003(2)
C23 0.039(3) 0.044(3) 0.036(2) -0.0045(19) 0.0012(19) -0.007(2)
C24 0.027(2) 0.048(3) 0.043(2) -0.001(2) -0.0011(19) 0.001(2)
C25 0.029(2) 0.042(3) 0.037(2) -0.0053(19) 0.0047(17) 0.001(2)
C26 0.026(2) 0.040(2) 0.030(2) -0.0033(18) 0.0090(17) -0.0012(18)
C27 0.034(2) 0.045(3) 0.028(2) 0.0010(19) 0.0031(17) -0.002(2)
C28 0.046(3) 0.038(3) 0.034(2) 0.0074(19) 0.008(2) 0.000(2)
C29 0.037(2) 0.042(3) 0.038(2) -0.005(2) 0.0105(19) -0.008(2)
C30 0.032(2) 0.049(3) 0.046(3) 0.001(2) 0.000(2) 0.000(2)
C31 0.032(2) 0.034(2) 0.046(2) 0.0039(19) 0.0001(19) 0.001(2)
C32 0.022(2) 0.033(2) 0.040(2) -0.0021(18) 0.0061(17) -0.0057(18)
C33 0.043(3) 0.040(3) 0.046(3) 0.004(2) 0.018(2) -0.002(2)
C34 0.054(3) 0.032(3) 0.064(3) -0.003(2) 0.023(2) 0.000(2)
C35 0.038(3) 0.051(3) 0.047(3) -0.014(2) 0.016(2) -0.013(2)
C36 0.032(2) 0.053(3) 0.039(2) -0.002(2) 0.0036(19) -0.003(2)
C37 0.028(2) 0.047(3) 0.035(2) 0.000(2) 0.0019(17) 0.004(2)
C38 0.040(3) 0.040(3) 0.036(2) -0.001(2) 0.0021(19) -0.001(2)
C39 0.048(3) 0.047(3) 0.045(3) -0.005(2) 0.006(2) -0.001(2)
C40 0.051(3) 0.056(3) 0.051(3) -0.014(3) 0.009(2) 0.000(3)
C41 0.045(3) 0.079(4) 0.032(2) -0.013(2) 0.009(2) -0.005(3)
C42 0.031(2) 0.062(3) 0.033(2) 0.001(2) 0.0008(18) 0.002(2)

loop_
_atom_type_symbol
_atom_type_description
_atom_type_scat_dispersion_real
_atom_type_scat_dispersion_imag
_atom_type_scat_source
C C 0.0033 0.0016 'International Tables Vol C Tables 4.2.6.8 and 6.1.1.4'
H H 0.0000 0.0000 'International Tables Vol C Tables 4.2.6.8 and 6.1.1.4'
Cl Cl 0.1484 0.1585 'International Tables Vol C Tables 4.2.6.8 and 6.1.1.4'
Fe Fe 0.3463 0.8444 'International Tables Vol C Tables 4.2.6.8 and 6.1.1.4'
N N 0.0061 0.0033 'International Tables Vol C Tables 4.2.6.8 and 6.1.1.4'
P P 0.1023 0.0942 'International Tables Vol C Tables 4.2.6.8 and 6.1.1.4'

loop_
_geom_angle_atom_site_label_1
_geom_angle_atom_site_label_2
_geom_angle_atom_site_label_3
_geom_angle
_geom_angle_site_symmetry_1
_geom_angle_site_symmetry_3
_geom_angle_publ_flag
Cl1 Fe1 P2 96.48(4) . . ?
N1 Fe1 Cl1 103.45(9) . . ?
N1 Fe1 P2 150.50(9) . . ?
N1 Fe1 N3 110.18(13) . . ?
N2 Fe1 Cl1 165.34(10) . . ?
N2 Fe1 P2 77.57(9) . . ?
N2 Fe1 N1 77.76(12) . . ?
N2 Fe1 N3 94.52(12) . . ?
N3 Fe1 Cl1 98.64(9) . . ?
N3 Fe1 P2 87.68(9) . . ?
N1 P1 C8 109.03(18) . . ?
N1 P1 C14 114.99(17) . . ?
N1 P1 C20 114.63(18) . . ?
C8 P1 C14 106.28(18) . . ?
C8 P1 C20 108.47(18) . . ?
C20 P1 C14 102.92(17) . . ?
C7 P2 Fe1 100.32(14) . . ?
C7 P2 C26 108.8(2) . . ?
C7 P2 C32 109.9(2) . . ?
C26 P2 Fe1 123.06(13) . . ?
C26 P2 C32 101.32(17) . . ?
C32 P2 Fe1 113.28(13) . . ?
P1 N1 Fe1 128.12(17) . . ?
C6 N1 Fe1 109.6(2) . . ?
C6 N1 P1 119.3(3) . . ?
C1 N2 Fe1 116.1(2) . . ?
C1 N2 C5 120.5(3) . . ?
C5 N2 Fe1 123.4(2) . . ?
C38 N3 Fe1 120.9(3) . . ?
C38 N3 C42 116.8(4) . . ?
C42 N3 Fe1 122.1(3) . . ?
N2 C1 C2 122.6(4) . . ?
N2 C1 C6 115.4(3) . . ?
C2 C1 C6 121.9(3) . . ?
C1 C2 H2 120.9 . . ?
C1 C2 C3 118.3(4) . . ?
C3 C2 H2 120.9 . . ?
C2 C3 H3 119.8 . . ?
C4 C3 C2 120.4(4) . . ?
C4 C3 H3 119.8 . . ?
C3 C4 H4 119.7 . . ?
C3 C4 C5 120.5(4) . . ?
C5 C4 H4 119.7 . . ?
N2 C5 C4 117.7(3) . . ?
N2 C5 C7 120.1(3) . . ?
C7 C5 C4 122.3(4) . . ?
N1 C6 C1 110.5(3) . . ?
N1 C6 H6A 109.6 . . ?
N1 C6 H6B 109.6 . . ?
C1 C6 H6A 109.6 . . ?
C1 C6 H6B 109.6 . . ?
H6A C6 H6B 108.1 . . ?
P2 C7 H7 124(3) . . ?
C5 C7 P2 117.8(3) . . ?
C5 C7 H7 117(3) . . ?
C9 C8 P1 123.9(3) . . ?
C13 C8 P1 117.0(3) . . ?
C13 C8 C9 119.0(4) . . ?
C8 C9 H9 119.9 . . ?
C10 C9 C8 120.1(4) . . ?
C10 C9 H9 119.9 . . ?
C9 C10 H10 119.8 . . ?
C9 C10 C11 120.5(4) . . ?
C11 C10 H10 119.8 . . ?
C10 C11 H11 120.2 . . ?
C10 C11 C12 119.6(4) . . ?
C12 C11 H11 120.2 . . ?
C11 C12 H12 120.0 . . ?
C13 C12 C11 120.0(4) . . ?
C13 C12 H12 120.0 . . ?
C8 C13 H13 119.6 . . ?
C12 C13 C8 120.7(4) . . ?
C12 C13 H13 119.6 . . ?
C15 C14 P1 122.6(3) . . ?
C15 C14 C19 118.8(4) . . ?
C19 C14 P1 118.6(3) . . ?
C14 C15 H15 119.9 . . ?
C14 C15 C16 120.2(4) . . ?
C16 C15 H15 119.9 . . ?
C15 C16 H16 120.0 . . ?
C17 C16 C15 120.0(4) . . ?
C17 C16 H16 120.0 . . ?
C16 C17 H17 119.8 . . ?
C16 C17 C18 120.4(4) . . ?
C18 C17 H17 119.8 . . ?
C17 C18 H18 120.1 . . ?
C19 C18 C17 119.9(4) . . ?
C19 C18 H18 120.1 . . ?
C14 C19 H19 119.6 . . ?
C18 C19 C14 120.7(4) . . ?
C18 C19 H19 119.6 . . ?
C21 C20 P1 118.9(3) . . ?
C21 C20 C25 119.5(4) . . ?
C25 C20 P1 121.5(3) . . ?
C20 C21 H21 119.9 . . ?
C20 C21 C22 120.2(4) . . ?
C22 C21 H21 119.9 . . ?
C21 C22 H22 120.0 . . ?
C23 C22 C21 120.0(4) . . ?
C23 C22 H22 120.0 . . ?
C22 C23 H23 120.0 . . ?
C22 C23 C24 119.9(4) . . ?
C24 C23 H23 120.0 . . ?
C23 C24 H24 119.8 . . ?
C25 C24 C23 120.3(4) . . ?
C25 C24 H24 119.8 . . ?
C20 C25 H25 120.0 . . ?
C24 C25 C20 120.0(4) . . ?
C24 C25 H25 120.0 . . ?
C27 C26 P2 119.8(3) . . ?
C27 C26 C31 117.6(4) . . ?
C31 C26 P2 122.6(3) . . ?
C26 C27 H27 119.2 . . ?
C28 C27 C26 121.7(4) . . ?
C28 C27 H27 119.2 . . ?
C27 C28 H28 120.3 . . ?
C29 C28 C27 119.5(4) . . ?
C29 C28 H28 120.3 . . ?
C28 C29 H29 120.0 . . ?
C30 C29 C28 119.9(4) . . ?
C30 C29 H29 120.0 . . ?
C29 C30 H30 119.9 . . ?
C31 C30 C29 120.3(4) . . ?
C31 C30 H30 119.9 . . ?
C26 C31 H31 119.5 . . ?
C30 C31 C26 121.0(4) . . ?
C30 C31 H31 119.5 . . ?
C33 C32 P2 122.3(3) . . ?
C33 C32 C37 118.0(4) . . ?
C37 C32 P2 119.4(3) . . ?
C32 C33 H33 119.7 . . ?
C32 C33 C34 120.6(4) . . ?
C34 C33 H33 119.7 . . ?
C33 C34 H34 119.8 . . ?
C35 C34 C33 120.4(4) . . ?
C35 C34 H34 119.8 . . ?
C34 C35 H35 120.2 . . ?
C34 C35 C36 119.7(4) . . ?
C36 C35 H35 120.2 . . ?
C35 C36 H36 119.8 . . ?
C35 C36 C37 120.4(4) . . ?
C37 C36 H36 119.8 . . ?
C32 C37 H37 119.6 . . ?
C36 C37 C32 120.8(4) . . ?
C36 C37 H37 119.6 . . ?
N3 C38 H38 118.0 . . ?
N3 C38 C39 123.9(4) . . ?
C39 C38 H38 118.0 . . ?
C38 C39 H39 120.8 . . ?
C40 C39 C38 118.4(5) . . ?
C40 C39 H39 120.8 . . ?
C39 C40 H40 120.6 . . ?
C41 C40 C39 118.7(5) . . ?
C41 C40 H40 120.6 . . ?
C40 C41 H41 119.9 . . ?
C40 C41 C42 120.1(4) . . ?
C42 C41 H41 119.9 . . ?
N3 C42 C41 122.1(4) . . ?
N3 C42 H42 119.0 . . ?
C41 C42 H42 119.0 . . ?

loop_
_geom_bond_atom_site_label_1
_geom_bond_atom_site_label_2
_geom_bond_distance
_geom_bond_site_symmetry_2
_geom_bond_publ_flag
Fe1 Cl1 2.3155(12) . ?
Fe1 P2 2.5098(12) . ?
Fe1 N1 2.153(3) . ?
Fe1 N2 2.137(3) . ?
Fe1 N3 2.176(4) . ?
P1 N1 1.590(3) . ?
P1 C8 1.798(4) . ?
P1 C14 1.820(4) . ?
P1 C20 1.813(4) . ?
P2 C7 1.750(4) . ?
P2 C26 1.835(4) . ?
P2 C32 1.840(4) . ?
N1 C6 1.482(5) . ?
N2 C1 1.348(5) . ?
N2 C5 1.383(5) . ?
N3 C38 1.333(5) . ?
N3 C42 1.352(5) . ?
C1 C2 1.373(5) . ?
C1 C6 1.514(5) . ?
C2 H2 0.9500 . ?
C2 C3 1.400(6) . ?
C3 H3 0.9500 . ?
C3 C4 1.353(6) . ?
C4 H4 0.9500 . ?
C4 C5 1.434(5) . ?
C5 C7 1.389(6) . ?
C6 H6A 0.9900 . ?
C6 H6B 0.9900 . ?
C7 H7 0.86(4) . ?
C8 C9 1.392(5) . ?
C8 C13 1.382(6) . ?
C9 H9 0.9500 . ?
C9 C10 1.373(6) . ?
C10 H10 0.9500 . ?
C10 C11 1.379(6) . ?
C11 H11 0.9500 . ?
C11 C12 1.381(6) . ?
C12 H12 0.9500 . ?
C12 C13 1.375(6) . ?
C13 H13 0.9500 . ?
C14 C15 1.386(5) . ?
C14 C19 1.400(6) . ?
C15 H15 0.9500 . ?
C15 C16 1.394(5) . ?
C16 H16 0.9500 . ?
C16 C17 1.377(6) . ?
C17 H17 0.9500 . ?
C17 C18 1.380(6) . ?
C18 H18 0.9500 . ?
C18 C19 1.378(5) . ?
C19 H19 0.9500 . ?
C20 C21 1.381(5) . ?
C20 C25 1.393(5) . ?
C21 H21 0.9500 . ?
C21 C22 1.391(6) . ?
C22 H22 0.9500 . ?
C22 C23 1.373(6) . ?
C23 H23 0.9500 . ?
C23 C24 1.389(6) . ?
C24 H24 0.9500 . ?
C24 C25 1.374(6) . ?
C25 H25 0.9500 . ?
C26 C27 1.384(6) . ?
C26 C31 1.393(5) . ?
C27 H27 0.9500 . ?
C27 C28 1.381(6) . ?
C28 H28 0.9500 . ?
C28 C29 1.377(6) . ?
C29 H29 0.9500 . ?
C29 C30 1.376(6) . ?
C30 H30 0.9500 . ?
C30 C31 1.373(6) . ?
C31 H31 0.9500 . ?
C32 C33 1.383(6) . ?
C32 C37 1.396(5) . ?
C33 H33 0.9500 . ?
C33 C34 1.396(6) . ?
C34 H34 0.9500 . ?
C34 C35 1.369(6) . ?
C35 H35 0.9500 . ?
C35 C36 1.372(6) . ?
C36 H36 0.9500 . ?
C36 C37 1.385(6) . ?
C37 H37 0.9500 . ?
C38 H38 0.9500 . ?
C38 C39 1.382(6) . ?
C39 H39 0.9500 . ?
C39 C40 1.379(6) . ?
C40 H40 0.9500 . ?
C40 C41 1.357(7) . ?
C41 H41 0.9500 . ?
C41 C42 1.385(7) . ?
C42 H42 0.9500 . ?

loop_
_geom_torsion_atom_site_label_1
_geom_torsion_atom_site_label_2
_geom_torsion_atom_site_label_3
_geom_torsion_atom_site_label_4
_geom_torsion
_geom_torsion_site_symmetry_1
_geom_torsion_site_symmetry_2
_geom_torsion_site_symmetry_3
_geom_torsion_site_symmetry_4
_geom_torsion_publ_flag
Fe1 P2 C7 C5 10.0(4) . . . . ?
Fe1 P2 C26 C27 40.8(4) . . . . ?
Fe1 P2 C26 C31 -136.8(3) . . . . ?
Fe1 P2 C32 C33 99.1(3) . . . . ?
Fe1 P2 C32 C37 -74.3(3) . . . . ?
Fe1 N1 C6 C1 -35.6(4) . . . . ?
Fe1 N2 C1 C2 177.4(3) . . . . ?
Fe1 N2 C1 C6 -6.3(4) . . . . ?
Fe1 N2 C5 C4 -179.2(3) . . . . ?
Fe1 N2 C5 C7 0.9(5) . . . . ?
Fe1 N3 C38 C39 174.8(3) . . . . ?
Fe1 N3 C42 C41 -175.6(3) . . . . ?
P1 N1 C6 C1 162.5(3) . . . . ?
P1 C8 C9 C10 -179.1(3) . . . . ?
P1 C8 C13 C12 178.4(3) . . . . ?
P1 C14 C15 C16 -177.2(3) . . . . ?
P1 C14 C19 C18 177.4(3) . . . . ?
P1 C20 C21 C22 -178.5(3) . . . . ?
P1 C20 C25 C24 178.9(3) . . . . ?
P2 C26 C27 C28 -178.7(3) . . . . ?
P2 C26 C31 C30 177.5(3) . . . . ?
P2 C32 C33 C34 -175.3(3) . . . . ?
P2 C32 C37 C36 176.1(3) . . . . ?
N1 P1 C8 C9 -144.6(3) . . . . ?
N1 P1 C8 C13 37.7(4) . . . . ?
N1 P1 C14 C15 -106.1(3) . . . . ?
N1 P1 C14 C19 76.2(3) . . . . ?
N1 P1 C20 C21 10.3(4) . . . . ?
N1 P1 C20 C25 -167.5(3) . . . . ?
N2 C1 C2 C3 1.9(6) . . . . ?
N2 C1 C6 N1 28.2(5) . . . . ?
N2 C5 C7 P2 -8.5(5) . . . . ?
N3 C38 C39 C40 0.8(7) . . . . ?
C1 N2 C5 C4 -0.4(5) . . . . ?
C1 N2 C5 C7 179.7(4) . . . . ?
C1 C2 C3 C4 -0.3(6) . . . . ?
C2 C1 C6 N1 -155.4(4) . . . . ?
C2 C3 C4 C5 -1.6(6) . . . . ?
C3 C4 C5 N2 1.9(6) . . . . ?
C3 C4 C5 C7 -178.2(4) . . . . ?
C4 C5 C7 P2 171.7(3) . . . . ?
C5 N2 C1 C2 -1.5(6) . . . . ?
C5 N2 C1 C6 174.8(3) . . . . ?
C6 C1 C2 C3 -174.2(4) . . . . ?
C7 P2 C26 C27 157.4(3) . . . . ?
C7 P2 C26 C31 -20.2(4) . . . . ?
C7 P2 C32 C33 -12.2(4) . . . . ?
C7 P2 C32 C37 174.5(3) . . . . ?
C8 P1 N1 Fe1 54.0(3) . . . . ?
C8 P1 N1 C6 -147.9(3) . . . . ?
C8 P1 C14 C15 14.6(4) . . . . ?
C8 P1 C14 C19 -163.0(3) . . . . ?
C8 P1 C20 C21 -111.7(3) . . . . ?
C8 P1 C20 C25 70.4(4) . . . . ?
C8 C9 C10 C11 1.3(7) . . . . ?
C9 C8 C13 C12 0.6(6) . . . . ?
C9 C10 C11 C12 -0.2(7) . . . . ?
C10 C11 C12 C13 -0.7(7) . . . . ?
C11 C12 C13 C8 0.5(7) . . . . ?
C13 C8 C9 C10 -1.5(6) . . . . ?
C14 P1 N1 Fe1 173.2(2) . . . . ?
C14 P1 N1 C6 -28.7(4) . . . . ?
C14 P1 C8 C9 90.9(4) . . . . ?
C14 P1 C8 C13 -86.8(3) . . . . ?
C14 P1 C20 C21 135.9(3) . . . . ?
C14 P1 C20 C25 -41.9(4) . . . . ?
C14 C15 C16 C17 0.0(6) . . . . ?
C15 C14 C19 C18 -0.3(6) . . . . ?
C15 C16 C17 C18 -0.5(6) . . . . ?
C16 C17 C18 C19 0.5(6) . . . . ?
C17 C18 C19 C14 -0.1(6) . . . . ?
C19 C14 C15 C16 0.4(6) . . . . ?
C20 P1 N1 Fe1 -67.8(3) . . . . ?
C20 P1 N1 C6 90.4(3) . . . . ?
C20 P1 C8 C9 -19.1(4) . . . . ?
C20 P1 C8 C13 163.2(3) . . . . ?
C20 P1 C14 C15 128.5(3) . . . . ?
C20 P1 C14 C19 -49.1(3) . . . . ?
C20 C21 C22 C23 0.5(6) . . . . ?
C21 C20 C25 C24 1.0(6) . . . . ?
C21 C22 C23 C24 -1.0(6) . . . . ?
C22 C23 C24 C25 1.5(7) . . . . ?
C23 C24 C25 C20 -1.5(6) . . . . ?
C25 C20 C21 C22 -0.6(6) . . . . ?
C26 P2 C7 C5 -120.3(3) . . . . ?
C26 P2 C32 C33 -127.1(4) . . . . ?
C26 P2 C32 C37 59.5(3) . . . . ?
C26 C27 C28 C29 1.6(6) . . . . ?
C27 C26 C31 C30 -0.1(6) . . . . ?
C27 C28 C29 C30 -1.0(6) . . . . ?
C28 C29 C30 C31 -0.1(6) . . . . ?
C29 C30 C31 C26 0.6(6) . . . . ?
C31 C26 C27 C28 -1.0(6) . . . . ?
C32 P2 C7 C5 129.6(3) . . . . ?
C32 P2 C26 C27 -86.9(3) . . . . ?
C32 P2 C26 C31 95.6(3) . . . . ?
C32 C33 C34 C35 0.8(7) . . . . ?
C33 C32 C37 C36 2.4(6) . . . . ?
C33 C34 C35 C36 -0.3(7) . . . . ?
C34 C35 C36 C37 0.8(7) . . . . ?
C35 C36 C37 C32 -1.9(6) . . . . ?
C37 C32 C33 C34 -1.9(6) . . . . ?
C38 N3 C42 C41 -1.5(6) . . . . ?
C38 C39 C40 C41 -1.2(7) . . . . ?
C39 C40 C41 C42 0.3(7) . . . . ?
C40 C41 C42 N3 1.2(7) . . . . ?
C42 N3 C38 C39 0.6(6) . . . . ?
